data_2224226
loop_
_publ_author_name
'Shultz, Ginger'
'Zakharov, Lev N.'
'Tyler, David R'

_publ_section_title
;Tetracarbonylbis(\h^5^-cyclopentadienyl)bis[(dec-9-en-1-yl)diphenylphosphine]dimolybdenum(0)(<i>Mo</i>---<i>Mo</i>)
 tetrahydrofuran disolvate
;
_journal_coeditor_code HB5140
_journal_issue 12
_journal_name_full 'Acta Crystallographica Section E'
_journal_page_first m1545
_journal_paper_doi 10.1107/S1600536809046327
_journal_volume 65
_journal_year 2009
_chemical_formula_iupac '[Mo2 (C5 H5)2 (C22 H29 P)2 (C O)4], 2C4 H8 O1'
_chemical_formula_moiety 'C58 H68 Mo2 O4 P2, 2(C4 H8 O1)'
_chemical_formula_sum 'C66 H84 Mo2 O6 P2'
_chemical_formula_weight 1227.16
_chemical_name_systematic
;
Tetracarbonylbis(\h^5^-cyclopentadienyl)bis[(dec-9-en-1-
yl)diphenylphosphine]dimolybdenum(0)(<i>Mo</i>---<i>Mo</i>) tetrahydrofuran
disolvate
;
_space_group_IT_number 2
_symmetry_cell_setting triclinic
_symmetry_space_group_name_Hall '-P 1'
_symmetry_space_group_name_H-M 'P -1'
_atom_sites_solution_hydrogens geom
_atom_sites_solution_primary direct
_atom_sites_solution_secondary difmap
_audit_creation_method 'Bruker SHELXTL 6.10'
_cell_angle_alpha 109.1660(10)
_cell_angle_beta 98.0080(10)
_cell_angle_gamma 101.3230(10)
_cell_formula_units_Z 2
_cell_length_a 11.2755(4)
_cell_length_b 15.5660(5)
_cell_length_c 18.8566(6)
_cell_measurement_reflns_used 6981
_cell_measurement_temperature 173(2)
_cell_measurement_theta_max 24.46
_cell_measurement_theta_min 2.26
_cell_volume 2990.20(17)
_computing_cell_refinement 'SAINT (Bruker, 2000)'
_computing_data_collection 'SMART (Bruker, 2000)'
_computing_data_reduction 'SAINT (Bruker, 2000)'
_computing_molecular_graphics 'SHELXTL (Sheldrick, 2008)'
_computing_publication_material 'SHELXTL (Sheldrick, 2008)'
_computing_structure_refinement 'SHELXTL (Sheldrick, 2008)'
_computing_structure_solution 'SHELXTL (Sheldrick, 2008)'
_diffrn_ambient_temperature 173(2)
_diffrn_measured_fraction_theta_full 0.992
_diffrn_measured_fraction_theta_max 0.992
_diffrn_measurement_device_type 'Bruker APEX CCD area-detector'
_diffrn_measurement_method '\f and \w'
_diffrn_radiation_monochromator graphite
_diffrn_radiation_source 'fine-focus sealed tube'
_diffrn_radiation_type MoK\a
_diffrn_radiation_wavelength 0.71073
_diffrn_reflns_av_R_equivalents 0.0356
_diffrn_reflns_av_sigmaI/netI 0.0500
_diffrn_reflns_limit_h_max 14
_diffrn_reflns_limit_h_min -14
_diffrn_reflns_limit_k_max 19
_diffrn_reflns_limit_k_min -19
_diffrn_reflns_limit_l_max 24
_diffrn_reflns_limit_l_min -24
_diffrn_reflns_number 33790
_diffrn_reflns_theta_full 27.00
_diffrn_reflns_theta_max 27.00
_diffrn_reflns_theta_min 1.17
_exptl_absorpt_coefficient_mu 0.523
_exptl_absorpt_correction_T_max 0.9896
_exptl_absorpt_correction_T_min 0.8980
_exptl_absorpt_correction_type multi-scan
_exptl_absorpt_process_details '(SADABS; Bruker, 2000)'
_exptl_crystal_colour red
_exptl_crystal_density_diffrn 1.363
_exptl_crystal_density_method 'not measured'
_exptl_crystal_description plate
_exptl_crystal_F_000 1284
_exptl_crystal_size_max 0.21
_exptl_crystal_size_mid 0.12
_exptl_crystal_size_min 0.02
_refine_diff_density_max 0.732
_refine_diff_density_min -0.680
_refine_ls_extinction_method none
_refine_ls_goodness_of_fit_ref 1.054
_refine_ls_hydrogen_treatment constr
_refine_ls_matrix_type full
_refine_ls_number_parameters 686
_refine_ls_number_reflns 12955
_refine_ls_number_restraints 0
_refine_ls_restrained_S_all 1.054
_refine_ls_R_factor_all 0.0650
_refine_ls_R_factor_gt 0.0473
_refine_ls_shift/su_max 0.001
_refine_ls_shift/su_mean 0.000
_refine_ls_structure_factor_coef Fsqd
_refine_ls_weighting_details 'calc w=1/[\s^2^(Fo^2^)+(0.0507P)^2^+2.7213P] where P=(Fo^2^+2Fc^2^)/3'
_refine_ls_weighting_scheme calc
_refine_ls_wR_factor_gt 0.1093
_refine_ls_wR_factor_ref 0.1205
_reflns_number_gt 10237
_reflns_number_total 12955
_reflns_threshold_expression I>2\s(I)
_cod_data_source_file hb5140.cif
_cod_data_source_block I
_cod_depositor_comments
;
The following automatic conversions were performed:
'_symmetry_cell_setting' value 'Triclinic' changed to 'triclinic'
according to '/home/saulius/struct/CIF-dictionaries/cif_core.dic'
dictionary named 'cif_core.dic' version 2.4.1 from 2010-06-29.

Automatic conversion script
Id: cif_fix_enum 1527 2010-12-29 10:47:43Z saulius 

The following automatic conversions were performed:

'_symmetry_cell_setting' value 'Triclinic' changed to 'triclinic'
according to /home/saulius/struct/CIF-dictionaries/cif_core.dic
dictionary named 'cif_core.dic' version 2.4.1 from 2010-06-29.

Automatic conversion script
Id: cif_fix_values 1715 2011-07-08 13:25:40Z adriana 
;
_cod_database_code 2224226
_cod_database_fobs_code 2224226

loop_
_symmetry_equiv_pos_as_xyz
'x, y, z'
'-x, -y, -z'

loop_
_atom_site_type_symbol
_atom_site_label
_atom_site_fract_x
_atom_site_fract_y
_atom_site_fract_z
_atom_site_U_iso_or_equiv
_atom_site_adp_type
_atom_site_calc_flag
_atom_site_refinement_flags
_atom_site_occupancy
_atom_site_disorder_assembly
_atom_site_disorder_group
Mo Mo1 0.04404(3) 0.54395(2) 0.093859(16) 0.02578(8) Uani d . 1 . .
P P1 0.09180(8) 0.70546(6) 0.18453(5) 0.0290(2) Uani d . 1 . .
O O1 -0.1968(2) 0.60007(19) 0.04523(15) 0.0399(6) Uani d . 1 . .
O O2 0.2526(2) 0.64265(19) 0.03326(16) 0.0458(7) Uani d . 1 . .
C C1 0.0195(4) 0.3859(3) 0.0856(2) 0.0397(9) Uani d . 1 . .
H H1A -0.0125 0.3288 0.0373 0.048 Uiso calc R 1 . .
C C2 -0.0525(4) 0.4267(3) 0.1359(3) 0.0484(11) Uani d . 1 . .
H H2A -0.1437 0.4031 0.1303 0.058 Uiso calc R 1 . .
C C3 0.0289(4) 0.5008(3) 0.1992(2) 0.0469(11) Uani d . 1 . .
H H3A 0.0056 0.5380 0.2470 0.056 Uiso calc R 1 . .
C C4 0.1508(4) 0.5050(3) 0.1885(2) 0.0414(9) Uani d . 1 . .
H H4A 0.2284 0.5457 0.2272 0.050 Uiso calc R 1 . .
C C5 0.1446(4) 0.4336(3) 0.1179(2) 0.0387(9) Uani d . 1 . .
H H5A 0.2169 0.4160 0.0972 0.046 Uiso calc R 1 . .
C C6 -0.1050(3) 0.5791(2) 0.05908(19) 0.0310(8) Uani d . 1 . .
C C7 0.1711(3) 0.6050(2) 0.0525(2) 0.0342(8) Uani d . 1 . .
C C8 0.2490(3) 0.7483(3) 0.2454(2) 0.0358(8) Uani d . 1 . .
C C9 0.3483(4) 0.7917(3) 0.2219(3) 0.0482(10) Uani d . 1 . .
H H9A 0.3338 0.8052 0.1764 0.058 Uiso calc R 1 . .
C C10 0.4679(4) 0.8150(4) 0.2647(3) 0.0682(15) Uani d . 1 . .
H H10A 0.5351 0.8456 0.2490 0.082 Uiso calc R 1 . .
C C11 0.4899(5) 0.7941(4) 0.3301(3) 0.0768(18) Uani d . 1 . .
H H11A 0.5725 0.8085 0.3584 0.092 Uiso calc R 1 . .
C C12 0.3935(5) 0.7526(4) 0.3544(3) 0.0648(14) Uani d . 1 . .
H H12A 0.4092 0.7394 0.4000 0.078 Uiso calc R 1 . .
C C13 0.2728(4) 0.7296(3) 0.3127(2) 0.0468(10) Uani d . 1 . .
H H13A 0.2061 0.7010 0.3301 0.056 Uiso calc R 1 . .
C C14 -0.0038(3) 0.7368(3) 0.2558(2) 0.0321(8) Uani d . 1 . .
C C15 -0.1242(3) 0.6820(3) 0.2424(2) 0.0370(8) Uani d . 1 . .
H H15A -0.1557 0.6278 0.1966 0.044 Uiso calc R 1 . .
C C16 -0.1987(4) 0.7050(3) 0.2947(2) 0.0465(10) Uani d . 1 . .
H H16A -0.2806 0.6669 0.2847 0.056 Uiso calc R 1 . .
C C17 -0.1528(4) 0.7838(3) 0.3612(2) 0.0512(11) Uani d . 1 . .
H H17A -0.2032 0.7995 0.3975 0.061 Uiso calc R 1 . .
C C18 -0.0355(4) 0.8395(3) 0.3754(2) 0.0484(10) Uani d . 1 . .
H H18A -0.0053 0.8941 0.4211 0.058 Uiso calc R 1 . .
C C19 0.0400(4) 0.8165(3) 0.3232(2) 0.0402(9) Uani d . 1 . .
H H19A 0.1216 0.8552 0.3336 0.048 Uiso calc R 1 . .
C C20 0.0808(4) 0.7893(3) 0.1360(2) 0.0384(9) Uani d . 1 . .
H H20A 0.1410 0.7840 0.1022 0.046 Uiso calc R 1 . .
H H20B -0.0028 0.7674 0.1018 0.046 Uiso calc R 1 . .
C C21 0.1017(4) 0.8945(3) 0.1826(2) 0.0427(9) Uani d . 1 . .
H H21A 0.0458 0.9028 0.2190 0.051 Uiso calc R 1 . .
H H21B 0.1883 0.9212 0.2127 0.051 Uiso calc R 1 . .
C C22 0.0760(4) 0.9465(3) 0.1282(3) 0.0480(10) Uani d . 1 . .
H H22A 0.1381 0.9429 0.0957 0.058 Uiso calc R 1 . .
H H22B -0.0067 0.9135 0.0936 0.058 Uiso calc R 1 . .
C C23 0.0792(4) 1.0484(3) 0.1679(3) 0.0509(11) Uani d . 1 . .
H H23A 0.1638 1.0835 0.1989 0.061 Uiso calc R 1 . .
H H23B 0.0214 1.0533 0.2032 0.061 Uiso calc R 1 . .
C C24 0.0424(5) 1.0919(3) 0.1088(3) 0.0571(12) Uani d . 1 . .
H H24A 0.0990 1.0839 0.0728 0.069 Uiso calc R 1 . .
H H24B -0.0423 1.0560 0.0785 0.069 Uiso calc R 1 . .
C C25 0.0446(5) 1.1941(3) 0.1412(3) 0.0684(14) Uani d . 1 . .
H H25A 0.0225 1.2147 0.0979 0.082 Uiso calc R 1 . .
H H25B 0.1304 1.2305 0.1689 0.082 Uiso calc R 1 . .
C C26 -0.0423(6) 1.2185(4) 0.1961(4) 0.0849(18) Uani d . 1 . .
H H26A -0.0151 1.2039 0.2420 0.102 Uiso calc R 1 . .
H H26B -0.0343 1.2872 0.2134 0.102 Uiso calc R 1 . .
C C27 -0.1782(7) 1.1669(4) 0.1614(4) 0.093(2) Uani d . 1 . .
H H27A -0.1869 1.0986 0.1481 0.111 Uiso calc R 1 . .
H H27B -0.2264 1.1868 0.2012 0.111 Uiso calc R 1 . .
C C28 -0.2335(6) 1.1819(5) 0.0925(5) 0.098(2) Uani d . 1 . .
H H28A -0.2349 1.2449 0.0993 0.117 Uiso calc R 1 . .
C C29 -0.2788(7) 1.1222(6) 0.0261(5) 0.123(3) Uani d . 1 . .
H H29A -0.2802 1.0580 0.0156 0.147 Uiso calc R 1 . .
H H29B -0.3119 1.1411 -0.0138 0.147 Uiso calc R 1 . .
Mo Mo2 0.45151(3) 0.43825(2) 0.408367(16) 0.02669(9) Uani d . 1 . .
P P2 0.56343(9) 0.39119(7) 0.30767(5) 0.0320(2) Uani d . 1 . .
O O3 0.6040(3) 0.63647(19) 0.42382(15) 0.0410(6) Uani d . 1 . .
O O4 0.6224(3) 0.33879(19) 0.48002(15) 0.0445(7) Uani d . 1 . .
C C30 0.2469(3) 0.4366(3) 0.4266(2) 0.0375(9) Uani d . 1 . .
H H30A 0.2249 0.4754 0.4743 0.045 Uiso calc R 1 . .
C C31 0.2578(3) 0.4615(3) 0.3621(2) 0.0359(8) Uani d . 1 . .
H H31A 0.2438 0.5202 0.3555 0.043 Uiso calc R 1 . .
C C32 0.2811(3) 0.3847(3) 0.3056(2) 0.0345(8) Uani d . 1 . .
H H32A 0.2841 0.3790 0.2516 0.041 Uiso calc R 1 . .
C C33 0.2825(3) 0.3122(3) 0.3353(2) 0.0369(8) Uani d . 1 . .
H H33A 0.2862 0.2468 0.3058 0.044 Uiso calc R 1 . .
C C34 0.2619(3) 0.3446(3) 0.4103(2) 0.0380(9) Uani d . 1 . .
H H34A 0.2501 0.3066 0.4436 0.046 Uiso calc R 1 . .
C C35 0.5534(3) 0.5630(3) 0.42241(19) 0.0321(8) Uani d . 1 . .
C C36 0.5626(3) 0.3807(3) 0.4562(2) 0.0338(8) Uani d . 1 . .
C C37 0.5122(4) 0.2638(3) 0.2506(2) 0.0400(9) Uani d . 1 . .
C C38 0.5452(4) 0.2006(3) 0.2828(3) 0.0498(10) Uani d . 1 . .
H H38A 0.5983 0.2242 0.3326 0.060 Uiso calc R 1 . .
C C39 0.5025(5) 0.1046(3) 0.2441(3) 0.0601(12) Uani d . 1 . .
H H39A 0.5258 0.0627 0.2671 0.072 Uiso calc R 1 . .
C C40 0.4258(5) 0.0696(3) 0.1717(3) 0.0648(14) Uani d . 1 . .
H H40A 0.3977 0.0035 0.1445 0.078 Uiso calc R 1 . .
C C41 0.3899(5) 0.1303(4) 0.1389(3) 0.0648(13) Uani d . 1 . .
H H41A 0.3360 0.1060 0.0894 0.078 Uiso calc R 1 . .
C C42 0.4330(4) 0.2275(3) 0.1786(2) 0.0506(11) Uani d . 1 . .
H H42A 0.4077 0.2691 0.1560 0.061 Uiso calc R 1 . .
C C43 0.5537(3) 0.4431(3) 0.2330(2) 0.0339(8) Uani d . 1 . .
C C44 0.4886(3) 0.5112(3) 0.2358(2) 0.0376(9) Uani d . 1 . .
H H44A 0.4481 0.5311 0.2770 0.045 Uiso calc R 1 . .
C C45 0.4819(4) 0.5503(3) 0.1794(2) 0.0433(9) Uani d . 1 . .
H H45A 0.4364 0.5960 0.1818 0.052 Uiso calc R 1 . .
C C46 0.5419(4) 0.5224(3) 0.1198(2) 0.0500(11) Uani d . 1 . .
H H46A 0.5377 0.5490 0.0811 0.060 Uiso calc R 1 . .
C C47 0.6075(4) 0.4562(3) 0.1167(2) 0.0507(11) Uani d . 1 . .
H H47A 0.6489 0.4374 0.0759 0.061 Uiso calc R 1 . .
C C48 0.6136(4) 0.4167(3) 0.1725(2) 0.0438(10) Uani d . 1 . .
H H48A 0.6594 0.3709 0.1695 0.053 Uiso calc R 1 . .
C C49 0.7325(3) 0.4054(3) 0.3349(2) 0.0412(9) Uani d . 1 . .
H H49A 0.7481 0.3780 0.3747 0.049 Uiso calc R 1 . .
H H49B 0.7597 0.3687 0.2892 0.049 Uiso calc R 1 . .
C C50 0.8117(3) 0.5060(3) 0.3651(2) 0.0393(9) Uani d . 1 . .
H H50A 0.7835 0.5441 0.4097 0.047 Uiso calc R 1 . .
H H50B 0.8010 0.5330 0.3246 0.047 Uiso calc R 1 . .
C C51 0.9497(4) 0.5115(3) 0.3899(2) 0.0470(10) Uani d . 1 . .
H H51A 0.9596 0.4855 0.4311 0.056 Uiso calc R 1 . .
H H51B 0.9761 0.4713 0.3455 0.056 Uiso calc R 1 . .
C C52 1.0339(4) 0.6096(3) 0.4185(2) 0.0510(11) Uani d . 1 . .
H H52A 1.0187 0.6371 0.3787 0.061 Uiso calc R 1 . .
H H52B 1.1208 0.6050 0.4244 0.061 Uiso calc R 1 . .
C C53 1.0201(5) 0.6769(3) 0.4941(2) 0.0567(12) Uani d . 1 . .
H H53A 1.0220 0.6457 0.5321 0.068 Uiso calc R 1 . .
H H53B 0.9381 0.6904 0.4862 0.068 Uiso calc R 1 . .
C C54 1.1215(4) 0.7710(4) 0.5275(3) 0.0605(12) Uani d . 1 . .
H H54A 1.2036 0.7570 0.5319 0.073 Uiso calc R 1 . .
H H54B 1.1160 0.8038 0.4907 0.073 Uiso calc R 1 . .
C C55 1.1147(6) 0.8347(4) 0.6027(3) 0.0864(18) Uani d . 1 . .
H H55A 1.1250 0.8030 0.6400 0.104 Uiso calc R 1 . .
H H55B 1.0306 0.8452 0.5989 0.104 Uiso calc R 1 . .
C C56 1.2094(5) 0.9304(4) 0.6348(3) 0.0793(16) Uani d . 1 . .
H H56A 1.2919 0.9207 0.6279 0.095 Uiso calc R 1 . .
H H56B 1.1872 0.9684 0.6046 0.095 Uiso calc R 1 . .
C C57 1.2186(7) 0.9840(5) 0.7170(5) 0.114(2) Uani d . 1 . .
H H57A 1.2461 0.9548 0.7509 0.137 Uiso calc R 1 . .
C C58 1.1963(6) 1.0619(5) 0.7500(5) 0.103(2) Uani d . 1 . .
H H58A 1.1684 1.0960 0.7204 0.124 Uiso calc R 1 . .
H H58B 1.2074 1.0865 0.8044 0.124 Uiso calc R 1 . .
O O1S 1.2824(4) 1.1169(3) 0.9547(3) 0.1031(15) Uani d . 1 . .
O O2S 0.2211(5) 0.0400(4) 0.4745(3) 0.1144(16) Uani d . 1 . .
C C1S 1.4026(6) 1.1116(5) 0.9393(5) 0.108(2) Uani d . 1 . .
H H1SA 1.3957 1.0721 0.8849 0.130 Uiso calc R 1 . .
H H1SB 1.4461 1.0851 0.9730 0.130 Uiso calc R 1 . .
C C2S 1.4673(8) 1.2091(6) 0.9558(7) 0.166(4) Uani d . 1 . .
H H2SA 1.5225 1.2362 1.0077 0.199 Uiso calc R 1 . .
H H2SB 1.5184 1.2124 0.9177 0.199 Uiso calc R 1 . .
C C3S 1.3780(7) 1.2588(5) 0.9520(6) 0.141(4) Uani d . 1 . .
H H3SA 1.3555 1.2597 0.8996 0.170 Uiso calc R 1 . .
H H3SB 1.4089 1.3245 0.9892 0.170 Uiso calc R 1 . .
C C4S 1.2724(7) 1.2088(5) 0.9713(5) 0.112(3) Uani d . 1 . .
H H4SA 1.2731 1.2387 1.0265 0.135 Uiso calc R 1 . .
H H4SB 1.1941 1.2093 0.9405 0.135 Uiso calc R 1 . .
C C5S 0.3311(7) 0.0087(5) 0.4703(4) 0.094(2) Uani d . 1 . .
H H5SA 0.3108 -0.0608 0.4524 0.112 Uiso calc R 1 . .
H H5SB 0.3878 0.0349 0.5217 0.112 Uiso calc R 1 . .
C C6S 0.3910(8) 0.0415(6) 0.4155(5) 0.134(3) Uani d . 1 . .
H H6SA 0.4817 0.0667 0.4356 0.160 Uiso calc R 1 . .
H H6SB 0.3748 -0.0102 0.3649 0.160 Uiso calc R 1 . .
C C7S 0.3325(8) 0.1159(6) 0.4095(6) 0.134(3) Uani d . 1 . .
H H7SA 0.3840 0.1784 0.4455 0.161 Uiso calc R 1 . .
H H7SB 0.3215 0.1159 0.3565 0.161 Uiso calc R 1 . .
C C8S 0.2144(8) 0.0944(5) 0.4292(5) 0.112(2) Uani d . 1 . .
H H8SA 0.1938 0.1533 0.4578 0.134 Uiso calc R 1 . .
H H8SB 0.1487 0.0594 0.3818 0.134 Uiso calc R 1 . .

loop_
_atom_site_aniso_label
_atom_site_aniso_U_11
_atom_site_aniso_U_22
_atom_site_aniso_U_33
_atom_site_aniso_U_12
_atom_site_aniso_U_13
_atom_site_aniso_U_23
Mo1 0.02704(16) 0.02878(16) 0.02517(16) 0.00944(12) 0.00681(12) 0.01285(12)
P1 0.0259(5) 0.0319(5) 0.0303(5) 0.0083(4) 0.0075(4) 0.0119(4)
O1 0.0352(15) 0.0501(16) 0.0402(15) 0.0230(13) 0.0103(12) 0.0164(13)
O2 0.0375(16) 0.0449(16) 0.0477(17) -0.0013(12) 0.0208(13) 0.0097(13)
C1 0.052(2) 0.032(2) 0.041(2) 0.0110(17) 0.0059(19) 0.0223(17)
C2 0.051(3) 0.051(3) 0.063(3) 0.016(2) 0.024(2) 0.042(2)
C3 0.075(3) 0.054(3) 0.033(2) 0.032(2) 0.024(2) 0.029(2)
C4 0.054(3) 0.045(2) 0.031(2) 0.0215(19) 0.0014(18) 0.0179(18)
C5 0.049(2) 0.041(2) 0.035(2) 0.0221(18) 0.0083(18) 0.0190(17)
C6 0.036(2) 0.0311(18) 0.0272(18) 0.0095(15) 0.0096(15) 0.0110(15)
C7 0.036(2) 0.0320(19) 0.0325(19) 0.0120(16) 0.0086(16) 0.0073(16)
C8 0.0289(19) 0.0342(19) 0.036(2) 0.0102(15) 0.0033(16) 0.0023(16)
C9 0.031(2) 0.045(2) 0.056(3) 0.0042(18) 0.0104(19) 0.006(2)
C10 0.027(2) 0.063(3) 0.084(4) 0.001(2) 0.010(2) -0.006(3)
C11 0.036(3) 0.078(4) 0.078(4) 0.022(3) -0.016(3) -0.014(3)
C12 0.058(3) 0.070(3) 0.050(3) 0.033(3) -0.011(2) 0.001(2)
C13 0.042(2) 0.048(2) 0.042(2) 0.0159(19) -0.0003(19) 0.0067(19)
C14 0.0303(19) 0.038(2) 0.0318(19) 0.0126(15) 0.0102(15) 0.0134(16)
C15 0.034(2) 0.042(2) 0.033(2) 0.0099(17) 0.0072(16) 0.0115(17)
C16 0.034(2) 0.060(3) 0.048(2) 0.0125(19) 0.0172(19) 0.021(2)
C17 0.047(3) 0.072(3) 0.043(2) 0.028(2) 0.022(2) 0.021(2)
C18 0.053(3) 0.053(3) 0.036(2) 0.021(2) 0.011(2) 0.0071(19)
C19 0.039(2) 0.044(2) 0.035(2) 0.0117(18) 0.0091(17) 0.0103(18)
C20 0.043(2) 0.037(2) 0.039(2) 0.0092(17) 0.0126(18) 0.0180(17)
C21 0.050(2) 0.037(2) 0.045(2) 0.0163(18) 0.0132(19) 0.0157(18)
C22 0.055(3) 0.039(2) 0.054(3) 0.0134(19) 0.012(2) 0.020(2)
C23 0.058(3) 0.044(2) 0.053(3) 0.016(2) 0.012(2) 0.019(2)
C24 0.069(3) 0.051(3) 0.062(3) 0.021(2) 0.018(2) 0.030(2)
C25 0.081(4) 0.042(3) 0.076(4) 0.011(2) 0.003(3) 0.021(3)
C26 0.124(6) 0.059(3) 0.082(4) 0.042(4) 0.032(4) 0.025(3)
C27 0.110(6) 0.073(4) 0.114(5) 0.036(4) 0.059(5) 0.038(4)
C28 0.073(4) 0.058(4) 0.153(7) 0.017(3) 0.017(5) 0.030(4)
C29 0.101(6) 0.087(5) 0.145(8) 0.002(4) 0.008(5) 0.019(5)
Mo2 0.02711(16) 0.03345(17) 0.02372(16) 0.01178(13) 0.01064(12) 0.01154(13)
P2 0.0309(5) 0.0419(5) 0.0283(5) 0.0147(4) 0.0135(4) 0.0134(4)
O3 0.0474(16) 0.0424(16) 0.0367(15) 0.0090(13) 0.0122(12) 0.0193(13)
O4 0.0522(17) 0.0517(17) 0.0413(16) 0.0313(14) 0.0126(13) 0.0207(13)
C30 0.0276(19) 0.052(2) 0.033(2) 0.0126(17) 0.0131(16) 0.0122(18)
C31 0.0265(18) 0.046(2) 0.038(2) 0.0133(16) 0.0075(16) 0.0163(17)
C32 0.0277(18) 0.046(2) 0.0279(18) 0.0082(16) 0.0044(15) 0.0122(16)
C33 0.032(2) 0.038(2) 0.035(2) 0.0054(16) 0.0081(16) 0.0088(17)
C34 0.0289(19) 0.049(2) 0.038(2) 0.0052(17) 0.0108(16) 0.0203(18)
C35 0.035(2) 0.043(2) 0.0249(18) 0.0181(17) 0.0115(15) 0.0145(16)
C36 0.037(2) 0.037(2) 0.0283(18) 0.0103(16) 0.0130(16) 0.0104(16)
C37 0.039(2) 0.043(2) 0.042(2) 0.0165(18) 0.0207(18) 0.0120(18)
C38 0.055(3) 0.046(2) 0.053(3) 0.022(2) 0.017(2) 0.016(2)
C39 0.062(3) 0.049(3) 0.070(3) 0.021(2) 0.019(3) 0.018(2)
C40 0.064(3) 0.045(3) 0.078(4) 0.015(2) 0.023(3) 0.010(3)
C41 0.065(3) 0.061(3) 0.054(3) 0.009(3) 0.012(2) 0.007(2)
C42 0.053(3) 0.050(3) 0.044(2) 0.013(2) 0.012(2) 0.011(2)
C43 0.0316(19) 0.045(2) 0.0259(18) 0.0083(16) 0.0109(15) 0.0133(16)
C44 0.037(2) 0.047(2) 0.0292(19) 0.0091(17) 0.0119(16) 0.0142(17)
C45 0.043(2) 0.049(2) 0.039(2) 0.0077(19) 0.0082(18) 0.0195(19)
C46 0.056(3) 0.061(3) 0.034(2) 0.004(2) 0.011(2) 0.024(2)
C47 0.054(3) 0.064(3) 0.036(2) 0.010(2) 0.025(2) 0.017(2)
C48 0.045(2) 0.053(2) 0.037(2) 0.0144(19) 0.0208(19) 0.0156(19)
C49 0.037(2) 0.059(3) 0.038(2) 0.0244(19) 0.0189(18) 0.0216(19)
C50 0.036(2) 0.055(2) 0.036(2) 0.0182(18) 0.0130(17) 0.0222(19)
C51 0.043(2) 0.063(3) 0.043(2) 0.023(2) 0.0136(19) 0.022(2)
C52 0.038(2) 0.069(3) 0.047(3) 0.019(2) 0.014(2) 0.018(2)
C53 0.067(3) 0.066(3) 0.043(3) 0.020(3) 0.015(2) 0.025(2)
C54 0.053(3) 0.074(3) 0.050(3) 0.020(3) 0.005(2) 0.018(2)
C55 0.093(5) 0.071(4) 0.082(4) 0.012(3) 0.030(4) 0.012(3)
C56 0.077(4) 0.084(4) 0.061(3) 0.007(3) 0.008(3) 0.016(3)
C57 0.110(6) 0.087(5) 0.134(7) 0.017(5) 0.042(5) 0.026(5)
C58 0.090(5) 0.094(5) 0.117(6) 0.027(4) 0.014(4) 0.030(5)
O1S 0.073(3) 0.095(3) 0.155(4) 0.027(2) 0.030(3) 0.057(3)
O2S 0.117(4) 0.119(4) 0.142(4) 0.047(3) 0.050(3) 0.073(4)
C1S 0.083(5) 0.091(5) 0.164(7) 0.035(4) 0.044(5) 0.050(5)
C2S 0.100(6) 0.112(7) 0.315(14) 0.019(5) 0.089(8) 0.106(8)
C3S 0.072(5) 0.074(5) 0.270(12) 0.011(4) -0.010(6) 0.076(6)
C4S 0.103(6) 0.083(5) 0.161(7) 0.045(4) 0.014(5) 0.050(5)
C5S 0.104(5) 0.074(4) 0.085(5) 0.023(4) -0.008(4) 0.020(4)
C6S 0.160(8) 0.172(8) 0.161(8) 0.113(7) 0.099(7) 0.112(7)
C7S 0.168(8) 0.134(7) 0.182(9) 0.082(6) 0.095(7) 0.113(7)
C8S 0.141(7) 0.107(6) 0.127(6) 0.071(5) 0.049(5) 0.064(5)

loop_
_atom_type_symbol
_atom_type_description
_atom_type_scat_dispersion_real
_atom_type_scat_dispersion_imag
_atom_type_scat_source
C C 0.0033 0.0016 'International Tables Vol C Tables 4.2.6.8 and 6.1.1.4'
H H 0.0000 0.0000 'International Tables Vol C Tables 4.2.6.8 and 6.1.1.4'
O O 0.0106 0.0060 'International Tables Vol C Tables 4.2.6.8 and 6.1.1.4'
P P 0.1023 0.0942 'International Tables Vol C Tables 4.2.6.8 and 6.1.1.4'
Mo Mo -1.6832 0.6857 'International Tables Vol C Tables 4.2.6.8 and 6.1.1.4'

loop_
_geom_angle_atom_site_label_1
_geom_angle_atom_site_label_2
_geom_angle_atom_site_label_3
_geom_angle_site_symmetry_1
_geom_angle_site_symmetry_3
_geom_angle
_geom_angle_publ_flag
C7 Mo1 C6 . . 103.92(14) ?
C7 Mo1 C3 . . 139.05(16) ?
C6 Mo1 C3 . . 111.19(15) ?
C7 Mo1 C4 . . 105.76(15) ?
C6 Mo1 C4 . . 146.03(14) ?
C3 Mo1 C4 . . 35.38(14) ?
C7 Mo1 C2 . . 155.25(15) ?
C6 Mo1 C2 . . 97.77(15) ?
C3 Mo1 C2 . . 34.98(15) ?
C4 Mo1 C2 . . 58.31(15) ?
C7 Mo1 C5 . . 97.95(14) ?
C6 Mo1 C5 . . 151.64(15) ?
C3 Mo1 C5 . . 58.30(14) ?
C4 Mo1 C5 . . 34.99(13) ?
C2 Mo1 C5 . . 57.84(14) ?
C7 Mo1 C1 . . 121.87(14) ?
C6 Mo1 C1 . . 117.22(14) ?
C3 Mo1 C1 . . 57.91(14) ?
C4 Mo1 C1 . . 57.82(14) ?
C2 Mo1 C1 . . 34.67(14) ?
C5 Mo1 C1 . . 34.44(13) ?
C7 Mo1 P1 . . 79.76(10) ?
C6 Mo1 P1 . . 80.28(10) ?
C3 Mo1 P1 . . 85.92(11) ?
C4 Mo1 P1 . . 89.06(10) ?
C2 Mo1 P1 . . 116.03(12) ?
C5 Mo1 P1 . . 121.76(10) ?
C1 Mo1 P1 . . 143.12(10) ?
C8 P1 C20 . . 105.18(18) ?
C8 P1 C14 . . 102.12(17) ?
C20 P1 C14 . . 102.22(17) ?
C8 P1 Mo1 . . 114.01(12) ?
C20 P1 Mo1 . . 112.27(13) ?
C14 P1 Mo1 . . 119.39(12) ?
C5 C1 C2 . . 108.6(4) ?
C5 C1 Mo1 . . 72.4(2) ?
C2 C1 Mo1 . . 72.1(2) ?
C5 C1 H1A . . 125.6 ?
C2 C1 H1A . . 125.6 ?
Mo1 C1 H1A . . 125.6 ?
C3 C2 C1 . . 107.5(4) ?
C3 C2 Mo1 . . 70.8(2) ?
C1 C2 Mo1 . . 73.2(2) ?
C3 C2 H2A . . 126.1 ?
C1 C2 H2A . . 126.1 ?
Mo1 C2 H2A . . 126.1 ?
C2 C3 C4 . . 108.3(4) ?
C2 C3 Mo1 . . 74.2(2) ?
C4 C3 Mo1 . . 72.7(2) ?
C2 C3 H3A . . 125.6 ?
C4 C3 H3A . . 125.6 ?
Mo1 C3 H3A . . 125.6 ?
C5 C4 C3 . . 107.8(4) ?
C5 C4 Mo1 . . 73.9(2) ?
C3 C4 Mo1 . . 71.9(2) ?
C5 C4 H4A . . 125.9 ?
C3 C4 H4A . . 125.9 ?
Mo1 C4 H4A . . 125.9 ?
C1 C5 C4 . . 107.8(4) ?
C1 C5 Mo1 . . 73.2(2) ?
C4 C5 Mo1 . . 71.1(2) ?
C1 C5 H5A . . 126.0 ?
C4 C5 H5A . . 126.0 ?
Mo1 C5 H5A . . 126.0 ?
O1 C6 Mo1 . . 173.2(3) ?
O2 C7 Mo1 . . 174.7(3) ?
C9 C8 C13 . . 118.7(4) ?
C9 C8 P1 . . 121.0(3) ?
C13 C8 P1 . . 120.0(3) ?
C10 C9 C8 . . 120.3(5) ?
C10 C9 H9A . . 119.9 ?
C8 C9 H9A . . 119.9 ?
C11 C10 C9 . . 120.2(5) ?
C11 C10 H10A . . 119.9 ?
C9 C10 H10A . . 119.9 ?
C12 C11 C10 . . 120.3(4) ?
C12 C11 H11A . . 119.9 ?
C10 C11 H11A . . 119.9 ?
C11 C12 C13 . . 120.4(5) ?
C11 C12 H12A . . 119.8 ?
C13 C12 H12A . . 119.8 ?
C12 C13 C8 . . 120.2(4) ?
C12 C13 H13A . . 119.9 ?
C8 C13 H13A . . 119.9 ?
C15 C14 C19 . . 118.2(3) ?
C15 C14 P1 . . 120.2(3) ?
C19 C14 P1 . . 121.6(3) ?
C16 C15 C14 . . 121.2(4) ?
C16 C15 H15A . . 119.4 ?
C14 C15 H15A . . 119.4 ?
C17 C16 C15 . . 119.3(4) ?
C17 C16 H16A . . 120.3 ?
C15 C16 H16A . . 120.3 ?
C18 C17 C16 . . 120.6(4) ?
C18 C17 H17A . . 119.7 ?
C16 C17 H17A . . 119.7 ?
C17 C18 C19 . . 120.2(4) ?
C17 C18 H18A . . 119.9 ?
C19 C18 H18A . . 119.9 ?
C18 C19 C14 . . 120.3(4) ?
C18 C19 H19A . . 119.9 ?
C14 C19 H19A . . 119.9 ?
C21 C20 P1 . . 120.8(3) ?
C21 C20 H20A . . 107.1 ?
P1 C20 H20A . . 107.1 ?
C21 C20 H20B . . 107.1 ?
P1 C20 H20B . . 107.1 ?
H20A C20 H20B . . 106.8 ?
C22 C21 C20 . . 109.8(3) ?
C22 C21 H21A . . 109.7 ?
C20 C21 H21A . . 109.7 ?
C22 C21 H21B . . 109.7 ?
C20 C21 H21B . . 109.7 ?
H21A C21 H21B . . 108.2 ?
C23 C22 C21 . . 114.6(4) ?
C23 C22 H22A . . 108.6 ?
C21 C22 H22A . . 108.6 ?
C23 C22 H22B . . 108.6 ?
C21 C22 H22B . . 108.6 ?
H22A C22 H22B . . 107.6 ?
C22 C23 C24 . . 110.6(4) ?
C22 C23 H23A . . 109.5 ?
C24 C23 H23A . . 109.5 ?
C22 C23 H23B . . 109.5 ?
C24 C23 H23B . . 109.5 ?
H23A C23 H23B . . 108.1 ?
C25 C24 C23 . . 115.8(4) ?
C25 C24 H24A . . 108.3 ?
C23 C24 H24A . . 108.3 ?
C25 C24 H24B . . 108.3 ?
C23 C24 H24B . . 108.3 ?
H24A C24 H24B . . 107.4 ?
C24 C25 C26 . . 115.3(4) ?
C24 C25 H25A . . 108.5 ?
C26 C25 H25A . . 108.5 ?
C24 C25 H25B . . 108.5 ?
C26 C25 H25B . . 108.5 ?
H25A C25 H25B . . 107.5 ?
C27 C26 C25 . . 114.5(5) ?
C27 C26 H26A . . 108.6 ?
C25 C26 H26A . . 108.6 ?
C27 C26 H26B . . 108.6 ?
C25 C26 H26B . . 108.6 ?
H26A C26 H26B . . 107.6 ?
C28 C27 C26 . . 115.4(5) ?
C28 C27 H27A . . 108.4 ?
C26 C27 H27A . . 108.4 ?
C28 C27 H27B . . 108.4 ?
C26 C27 H27B . . 108.4 ?
H27A C27 H27B . . 107.5 ?
C29 C28 C27 . . 128.2(7) ?
C29 C28 H28A . . 115.9 ?
C27 C28 H28A . . 115.9 ?
C28 C29 H29A . . 120.0 ?
C28 C29 H29B . . 120.0 ?
H29A C29 H29B . . 120.0 ?
C36 Mo2 C35 . . 105.41(15) ?
C36 Mo2 C33 . . 103.58(14) ?
C35 Mo2 C33 . . 147.55(14) ?
C36 Mo2 C32 . . 136.06(14) ?
C35 Mo2 C32 . . 112.24(14) ?
C33 Mo2 C32 . . 35.45(13) ?
C36 Mo2 C34 . . 98.15(14) ?
C35 Mo2 C34 . . 148.90(14) ?
C33 Mo2 C34 . . 34.96(12) ?
C32 Mo2 C34 . . 58.37(13) ?
C36 Mo2 C30 . . 124.24(14) ?
C35 Mo2 C30 . . 114.15(14) ?
C33 Mo2 C30 . . 57.91(13) ?
C32 Mo2 C30 . . 57.76(13) ?
C34 Mo2 C30 . . 34.78(13) ?
C36 Mo2 C31 . . 156.08(14) ?
C35 Mo2 C31 . . 96.64(14) ?
C33 Mo2 C31 . . 58.36(13) ?
C32 Mo2 C31 . . 34.95(12) ?
C34 Mo2 C31 . . 57.97(13) ?
C30 Mo2 C31 . . 34.42(12) ?
C36 Mo2 P2 . . 80.78(10) ?
C35 Mo2 P2 . . 81.04(10) ?
C33 Mo2 P2 . . 89.57(9) ?
C32 Mo2 P2 . . 83.46(9) ?
C34 Mo2 P2 . . 123.22(10) ?
C30 Mo2 P2 . . 141.12(9) ?
C31 Mo2 P2 . . 112.24(9) ?
C43 P2 C37 . . 102.50(17) ?
C43 P2 C49 . . 101.89(17) ?
C37 P2 C49 . . 99.87(18) ?
C43 P2 Mo2 . . 118.30(12) ?
C37 P2 Mo2 . . 112.64(12) ?
C49 P2 Mo2 . . 118.88(13) ?
C31 C30 C34 . . 108.8(3) ?
C31 C30 Mo2 . . 72.9(2) ?
C34 C30 Mo2 . . 71.7(2) ?
C31 C30 H30A . . 125.5 ?
C34 C30 H30A . . 125.5 ?
Mo2 C30 H30A . . 125.5 ?
C30 C31 C32 . . 107.3(3) ?
C30 C31 Mo2 . . 72.7(2) ?
C32 C31 Mo2 . . 70.6(2) ?
C30 C31 H31A . . 126.2 ?
C32 C31 H31A . . 126.2 ?
Mo2 C31 H31A . . 126.2 ?
C31 C32 C33 . . 108.3(3) ?
C31 C32 Mo2 . . 74.5(2) ?
C33 C32 Mo2 . . 72.2(2) ?
C31 C32 H32A . . 125.6 ?
C33 C32 H32A . . 125.6 ?
Mo2 C32 H32A . . 125.6 ?
C34 C33 C32 . . 107.9(3) ?
C34 C33 Mo2 . . 73.5(2) ?
C32 C33 Mo2 . . 72.4(2) ?
C34 C33 H33A . . 125.8 ?
C32 C33 H33A . . 125.8 ?
Mo2 C33 H33A . . 125.8 ?
C33 C34 C30 . . 107.7(3) ?
C33 C34 Mo2 . . 71.5(2) ?
C30 C34 Mo2 . . 73.5(2) ?
C33 C34 H34A . . 125.9 ?
C30 C34 H34A . . 125.9 ?
Mo2 C34 H34A . . 125.9 ?
O3 C35 Mo2 . . 172.3(3) ?
O4 C36 Mo2 . . 174.0(3) ?
C42 C37 C38 . . 118.2(4) ?
C42 C37 P2 . . 122.1(3) ?
C38 C37 P2 . . 119.5(3) ?
C39 C38 C37 . . 121.4(4) ?
C39 C38 H38A . . 119.3 ?
C37 C38 H38A . . 119.3 ?
C38 C39 C40 . . 119.7(5) ?
C38 C39 H39A . . 120.2 ?
C40 C39 H39A . . 120.2 ?
C39 C40 C41 . . 120.2(5) ?
C39 C40 H40A . . 119.9 ?
C41 C40 H40A . . 119.9 ?
C40 C41 C42 . . 119.8(5) ?
C40 C41 H41A . . 120.1 ?
C42 C41 H41A . . 120.1 ?
C37 C42 C41 . . 120.7(4) ?
C37 C42 H42A . . 119.7 ?
C41 C42 H42A . . 119.7 ?
C48 C43 C44 . . 117.8(3) ?
C48 C43 P2 . . 120.8(3) ?
C44 C43 P2 . . 121.4(3) ?
C45 C44 C43 . . 121.1(3) ?
C45 C44 H44A . . 119.5 ?
C43 C44 H44A . . 119.5 ?
C46 C45 C44 . . 119.8(4) ?
C46 C45 H45A . . 120.1 ?
C44 C45 H45A . . 120.1 ?
C47 C46 C45 . . 119.8(4) ?
C47 C46 H46A . . 120.1 ?
C45 C46 H46A . . 120.1 ?
C46 C47 C48 . . 120.6(4) ?
C46 C47 H47A . . 119.7 ?
C48 C47 H47A . . 119.7 ?
C47 C48 C43 . . 120.9(4) ?
C47 C48 H48A . . 119.6 ?
C43 C48 H48A . . 119.6 ?
C50 C49 P2 . . 115.2(3) ?
C50 C49 H49A . . 108.5 ?
P2 C49 H49A . . 108.5 ?
C50 C49 H49B . . 108.5 ?
P2 C49 H49B . . 108.5 ?
H49A C49 H49B . . 107.5 ?
C49 C50 C51 . . 111.6(3) ?
C49 C50 H50A . . 109.3 ?
C51 C50 H50A . . 109.3 ?
C49 C50 H50B . . 109.3 ?
C51 C50 H50B . . 109.3 ?
H50A C50 H50B . . 108.0 ?
C52 C51 C50 . . 114.2(3) ?
C52 C51 H51A . . 108.7 ?
C50 C51 H51A . . 108.7 ?
C52 C51 H51B . . 108.7 ?
C50 C51 H51B . . 108.7 ?
H51A C51 H51B . . 107.6 ?
C51 C52 C53 . . 115.9(4) ?
C51 C52 H52A . . 108.3 ?
C53 C52 H52A . . 108.3 ?
C51 C52 H52B . . 108.3 ?
C53 C52 H52B . . 108.3 ?
H52A C52 H52B . . 107.4 ?
C52 C53 C54 . . 113.9(4) ?
C52 C53 H53A . . 108.8 ?
C54 C53 H53A . . 108.8 ?
C52 C53 H53B . . 108.8 ?
C54 C53 H53B . . 108.8 ?
H53A C53 H53B . . 107.7 ?
C55 C54 C53 . . 114.9(4) ?
C55 C54 H54A . . 108.5 ?
C53 C54 H54A . . 108.5 ?
C55 C54 H54B . . 108.5 ?
C53 C54 H54B . . 108.5 ?
H54A C54 H54B . . 107.5 ?
C54 C55 C56 . . 115.8(5) ?
C54 C55 H55A . . 108.3 ?
C56 C55 H55A . . 108.3 ?
C54 C55 H55B . . 108.3 ?
C56 C55 H55B . . 108.3 ?
H55A C55 H55B . . 107.4 ?
C57 C56 C55 . . 114.2(5) ?
C57 C56 H56A . . 108.7 ?
C55 C56 H56A . . 108.7 ?
C57 C56 H56B . . 108.7 ?
C55 C56 H56B . . 108.7 ?
H56A C56 H56B . . 107.6 ?
C58 C57 C56 . . 131.2(9) ?
C58 C57 H57A . . 114.4 ?
C56 C57 H57A . . 114.4 ?
C57 C58 H58A . . 120.0 ?
C57 C58 H58B . . 120.0 ?
H58A C58 H58B . . 120.0 ?
C4S O1S C1S . . 109.4(5) ?
C8S O2S C5S . . 108.2(5) ?
O1S C1S C2S . . 104.0(6) ?
O1S C1S H1SA . . 111.0 ?
C2S C1S H1SA . . 111.0 ?
O1S C1S H1SB . . 111.0 ?
C2S C1S H1SB . . 111.0 ?
H1SA C1S H1SB . . 109.0 ?
C3S C2S C1S . . 107.6(7) ?
C3S C2S H2SA . . 110.2 ?
C1S C2S H2SA . . 110.2 ?
C3S C2S H2SB . . 110.2 ?
C1S C2S H2SB . . 110.2 ?
H2SA C2S H2SB . . 108.5 ?
C2S C3S C4S . . 105.0(6) ?
C2S C3S H3SA . . 110.7 ?
C4S C3S H3SA . . 110.7 ?
C2S C3S H3SB . . 110.7 ?
C4S C3S H3SB . . 110.7 ?
H3SA C3S H3SB . . 108.8 ?
O1S C4S C3S . . 106.8(6) ?
O1S C4S H4SA . . 110.4 ?
C3S C4S H4SA . . 110.4 ?
O1S C4S H4SB . . 110.4 ?
C3S C4S H4SB . . 110.4 ?
H4SA C4S H4SB . . 108.6 ?
O2S C5S C6S . . 107.9(5) ?
O2S C5S H5SA . . 110.1 ?
C6S C5S H5SA . . 110.1 ?
O2S C5S H5SB . . 110.1 ?
C6S C5S H5SB . . 110.1 ?
H5SA C5S H5SB . . 108.4 ?
C7S C6S C5S . . 103.4(6) ?
C7S C6S H6SA . . 111.1 ?
C5S C6S H6SA . . 111.1 ?
C7S C6S H6SB . . 111.1 ?
C5S C6S H6SB . . 111.1 ?
H6SA C6S H6SB . . 109.1 ?
C8S C7S C6S . . 105.7(6) ?
C8S C7S H7SA . . 110.6 ?
C6S C7S H7SA . . 110.6 ?
C8S C7S H7SB . . 110.6 ?
C6S C7S H7SB . . 110.6 ?
H7SA C7S H7SB . . 108.7 ?
O2S C8S C7S . . 108.5(6) ?
O2S C8S H8SA . . 110.0 ?
C7S C8S H8SA . . 110.0 ?
O2S C8S H8SB . . 110.0 ?
C7S C8S H8SB . . 110.0 ?
H8SA C8S H8SB . . 108.4 ?

loop_
_geom_bond_atom_site_label_1
_geom_bond_atom_site_label_2
_geom_bond_site_symmetry_2
_geom_bond_distance
_geom_bond_publ_flag
Mo1 C7 . 1.956(4) ?
Mo1 C6 . 1.961(4) ?
Mo1 C3 . 2.313(4) ?
Mo1 C4 . 2.323(3) ?
Mo1 C2 . 2.356(4) ?
Mo1 C5 . 2.360(4) ?
Mo1 C1 . 2.371(4) ?
Mo1 P1 . 2.4337(10) y
P1 C8 . 1.835(4) ?
P1 C20 . 1.838(4) ?
P1 C14 . 1.840(4) ?
O1 C6 . 1.165(4) ?
O2 C7 . 1.158(4) ?
C1 C5 . 1.401(5) ?
C1 C2 . 1.409(6) ?
C1 H1A . 1.0000 ?
C2 C3 . 1.404(6) ?
C2 H2A . 1.0000 ?
C3 C4 . 1.409(6) ?
C3 H3A . 1.0000 ?
C4 C5 . 1.408(5) ?
C4 H4A . 1.0000 ?
C5 H5A . 1.0000 ?
C8 C9 . 1.393(5) ?
C8 C13 . 1.396(5) ?
C9 C10 . 1.384(6) ?
C9 H9A . 0.9500 ?
C10 C11 . 1.377(8) ?
C10 H10A . 0.9500 ?
C11 C12 . 1.366(8) ?
C11 H11A . 0.9500 ?
C12 C13 . 1.387(6) ?
C12 H12A . 0.9500 ?
C13 H13A . 0.9500 ?
C14 C15 . 1.394(5) ?
C14 C19 . 1.395(5) ?
C15 C16 . 1.387(5) ?
C15 H15A . 0.9500 ?
C16 C17 . 1.381(6) ?
C16 H16A . 0.9500 ?
C17 C18 . 1.369(6) ?
C17 H17A . 0.9500 ?
C18 C19 . 1.394(5) ?
C18 H18A . 0.9500 ?
C19 H19A . 0.9500 ?
C20 C21 . 1.534(5) ?
C20 H20A . 0.9900 ?
C20 H20B . 0.9900 ?
C21 C22 . 1.531(5) ?
C21 H21A . 0.9900 ?
C21 H21B . 0.9900 ?
C22 C23 . 1.506(6) ?
C22 H22A . 0.9900 ?
C22 H22B . 0.9900 ?
C23 C24 . 1.532(6) ?
C23 H23A . 0.9900 ?
C23 H23B . 0.9900 ?
C24 C25 . 1.499(6) ?
C24 H24A . 0.9900 ?
C24 H24B . 0.9900 ?
C25 C26 . 1.532(8) ?
C25 H25A . 0.9900 ?
C25 H25B . 0.9900 ?
C26 C27 . 1.521(9) ?
C26 H26A . 0.9900 ?
C26 H26B . 0.9900 ?
C27 C28 . 1.471(9) ?
C27 H27A . 0.9900 ?
C27 H27B . 0.9900 ?
C28 C29 . 1.250(9) ?
C28 H28A . 0.9500 ?
C29 H29A . 0.9500 ?
C29 H29B . 0.9500 ?
Mo2 C36 . 1.960(4) ?
Mo2 C35 . 1.965(4) ?
Mo2 C33 . 2.325(4) ?
Mo2 C32 . 2.327(3) ?
Mo2 C34 . 2.351(4) ?
Mo2 C30 . 2.375(3) ?
Mo2 C31 . 2.378(3) ?
Mo2 P2 . 2.4191(9) y
P2 C43 . 1.839(4) ?
P2 C37 . 1.844(4) ?
P2 C49 . 1.853(4) ?
O3 C35 . 1.164(4) ?
O4 C36 . 1.168(4) ?
C30 C31 . 1.406(5) ?
C30 C34 . 1.413(5) ?
C30 H30A . 1.0000 ?
C31 C32 . 1.414(5) ?
C31 H31A . 1.0000 ?
C32 C33 . 1.416(5) ?
C32 H32A . 1.0000 ?
C33 C34 . 1.405(5) ?
C33 H33A . 1.0000 ?
C34 H34A . 1.0000 ?
C37 C42 . 1.385(6) ?
C37 C38 . 1.397(6) ?
C38 C39 . 1.379(6) ?
C38 H38A . 0.9500 ?
C39 C40 . 1.380(7) ?
C39 H39A . 0.9500 ?
C40 C41 . 1.380(7) ?
C40 H40A . 0.9500 ?
C41 C42 . 1.397(6) ?
C41 H41A . 0.9500 ?
C42 H42A . 0.9500 ?
C43 C48 . 1.395(5) ?
C43 C44 . 1.394(5) ?
C44 C45 . 1.388(5) ?
C44 H44A . 0.9500 ?
C45 C46 . 1.385(6) ?
C45 H45A . 0.9500 ?
C46 C47 . 1.372(6) ?
C46 H46A . 0.9500 ?
C47 C48 . 1.382(6) ?
C47 H47A . 0.9500 ?
C48 H48A . 0.9500 ?
C49 C50 . 1.516(6) ?
C49 H49A . 0.9900 ?
C49 H49B . 0.9900 ?
C50 C51 . 1.537(5) ?
C50 H50A . 0.9900 ?
C50 H50B . 0.9900 ?
C51 C52 . 1.507(6) ?
C51 H51A . 0.9900 ?
C51 H51B . 0.9900 ?
C52 C53 . 1.515(6) ?
C52 H52A . 0.9900 ?
C52 H52B . 0.9900 ?
C53 C54 . 1.544(7) ?
C53 H53A . 0.9900 ?
C53 H53B . 0.9900 ?
C54 C55 . 1.462(7) ?
C54 H54A . 0.9900 ?
C54 H54B . 0.9900 ?
C55 C56 . 1.526(8) ?
C55 H55A . 0.9900 ?
C55 H55B . 0.9900 ?
C56 C57 . 1.477(9) ?
C56 H56A . 0.9900 ?
C56 H56B . 0.9900 ?
C57 C58 . 1.259(9) ?
C57 H57A . 0.9500 ?
C58 H58A . 0.9500 ?
C58 H58B . 0.9500 ?
O1S C4S . 1.391(7) ?
O1S C1S . 1.437(7) ?
O2S C8S . 1.392(7) ?
O2S C5S . 1.422(7) ?
C1S C2S . 1.457(9) ?
C1S H1SA . 0.9900 ?
C1S H1SB . 0.9900 ?
C2S C3S . 1.394(10) ?
C2S H2SA . 0.9900 ?
C2S H2SB . 0.9900 ?
C3S C4S . 1.449(10) ?
C3S H3SA . 0.9900 ?
C3S H3SB . 0.9900 ?
C4S H4SA . 0.9900 ?
C4S H4SB . 0.9900 ?
C5S C6S . 1.480(9) ?
C5S H5SA . 0.9900 ?
C5S H5SB . 0.9900 ?
C6S C7S . 1.467(9) ?
C6S H6SA . 0.9900 ?
C6S H6SB . 0.9900 ?
C7S C8S . 1.438(10) ?
C7S H7SA . 0.9900 ?
C7S H7SB . 0.9900 ?
C8S H8SA . 0.9900 ?
C8S H8SB . 0.9900 ?

loop_
_geom_torsion_atom_site_label_1
_geom_torsion_atom_site_label_2
_geom_torsion_atom_site_label_3
_geom_torsion_atom_site_label_4
_geom_torsion_site_symmetry_1
_geom_torsion_site_symmetry_2
_geom_torsion_site_symmetry_3
_geom_torsion_site_symmetry_4
_geom_torsion
_geom_torsion_publ_flag
C7 Mo1 P1 C8 . . . . -66.73(18) ?
C6 Mo1 P1 C8 . . . . -172.92(17) ?
C3 Mo1 P1 C8 . . . . 74.75(18) ?
C4 Mo1 P1 C8 . . . . 39.47(18) ?
C2 Mo1 P1 C8 . . . . 93.12(19) ?
C5 Mo1 P1 C8 . . . . 26.34(19) ?
C1 Mo1 P1 C8 . . . . 64.1(2) ?
C7 Mo1 P1 C20 . . . . 52.75(18) ?
C6 Mo1 P1 C20 . . . . -53.44(17) ?
C3 Mo1 P1 C20 . . . . -165.77(18) ?
C4 Mo1 P1 C20 . . . . 158.96(17) ?
C2 Mo1 P1 C20 . . . . -147.39(18) ?
C5 Mo1 P1 C20 . . . . 145.83(18) ?
C1 Mo1 P1 C20 . . . . -176.5(2) ?
C7 Mo1 P1 C14 . . . . 172.30(17) ?
C6 Mo1 P1 C14 . . . . 66.11(16) ?
C3 Mo1 P1 C14 . . . . -46.22(17) ?
C4 Mo1 P1 C14 . . . . -81.49(17) ?
C2 Mo1 P1 C14 . . . . -27.84(18) ?
C5 Mo1 P1 C14 . . . . -94.62(18) ?
C1 Mo1 P1 C14 . . . . -56.9(2) ?
C7 Mo1 C1 C5 . . . . 51.8(3) ?
C6 Mo1 C1 C5 . . . . -178.5(2) ?
C3 Mo1 C1 C5 . . . . -79.5(3) ?
C4 Mo1 C1 C5 . . . . -37.4(2) ?
C2 Mo1 C1 C5 . . . . -117.0(4) ?
P1 Mo1 C1 C5 . . . . -66.9(3) ?
C7 Mo1 C1 C2 . . . . 168.8(2) ?
C6 Mo1 C1 C2 . . . . -61.6(3) ?
C3 Mo1 C1 C2 . . . . 37.5(3) ?
C4 Mo1 C1 C2 . . . . 79.5(3) ?
C5 Mo1 C1 C2 . . . . 117.0(4) ?
P1 Mo1 C1 C2 . . . . 50.1(3) ?
C5 C1 C2 C3 . . . . 0.7(4) ?
Mo1 C1 C2 C3 . . . . -63.0(3) ?
C5 C1 C2 Mo1 . . . . 63.6(3) ?
C7 Mo1 C2 C3 . . . . 92.7(4) ?
C6 Mo1 C2 C3 . . . . -116.2(3) ?
C4 Mo1 C2 C3 . . . . 37.9(2) ?
C5 Mo1 C2 C3 . . . . 79.4(3) ?
C1 Mo1 C2 C3 . . . . 115.9(4) ?
P1 Mo1 C2 C3 . . . . -33.3(3) ?
C7 Mo1 C2 C1 . . . . -23.2(5) ?
C6 Mo1 C2 C1 . . . . 127.9(3) ?
C3 Mo1 C2 C1 . . . . -115.9(4) ?
C4 Mo1 C2 C1 . . . . -78.0(3) ?
C5 Mo1 C2 C1 . . . . -36.5(2) ?
P1 Mo1 C2 C1 . . . . -149.2(2) ?
C1 C2 C3 C4 . . . . -0.7(4) ?
Mo1 C2 C3 C4 . . . . -65.2(3) ?
C1 C2 C3 Mo1 . . . . 64.5(3) ?
C7 Mo1 C3 C2 . . . . -140.3(3) ?
C6 Mo1 C3 C2 . . . . 72.5(3) ?
C4 Mo1 C3 C2 . . . . -115.5(4) ?
C5 Mo1 C3 C2 . . . . -78.0(3) ?
C1 Mo1 C3 C2 . . . . -37.2(2) ?
P1 Mo1 C3 C2 . . . . 150.4(2) ?
C7 Mo1 C3 C4 . . . . -24.9(4) ?
C6 Mo1 C3 C4 . . . . -172.1(2) ?
C2 Mo1 C3 C4 . . . . 115.5(4) ?
C5 Mo1 C3 C4 . . . . 37.5(2) ?
C1 Mo1 C3 C4 . . . . 78.3(3) ?
P1 Mo1 C3 C4 . . . . -94.1(2) ?
C2 C3 C4 C5 . . . . 0.4(4) ?
Mo1 C3 C4 C5 . . . . -65.8(3) ?
C2 C3 C4 Mo1 . . . . 66.2(3) ?
C7 Mo1 C4 C5 . . . . -81.2(3) ?
C6 Mo1 C4 C5 . . . . 128.7(3) ?
C3 Mo1 C4 C5 . . . . 115.4(4) ?
C2 Mo1 C4 C5 . . . . 78.0(3) ?
C1 Mo1 C4 C5 . . . . 36.8(2) ?
P1 Mo1 C4 C5 . . . . -160.3(2) ?
C7 Mo1 C4 C3 . . . . 163.4(2) ?
C6 Mo1 C4 C3 . . . . 13.3(4) ?
C2 Mo1 C4 C3 . . . . -37.5(2) ?
C5 Mo1 C4 C3 . . . . -115.4(4) ?
C1 Mo1 C4 C3 . . . . -78.6(3) ?
P1 Mo1 C4 C3 . . . . 84.3(2) ?
C2 C1 C5 C4 . . . . -0.4(4) ?
Mo1 C1 C5 C4 . . . . 63.1(2) ?
C2 C1 C5 Mo1 . . . . -63.4(3) ?
C3 C4 C5 C1 . . . . 0.0(4) ?
Mo1 C4 C5 C1 . . . . -64.5(2) ?
C3 C4 C5 Mo1 . . . . 64.4(3) ?
C7 Mo1 C5 C1 . . . . -137.6(2) ?
C6 Mo1 C5 C1 . . . . 2.7(4) ?
C3 Mo1 C5 C1 . . . . 78.3(3) ?
C4 Mo1 C5 C1 . . . . 116.2(4) ?
C2 Mo1 C5 C1 . . . . 36.8(2) ?
P1 Mo1 C5 C1 . . . . 139.5(2) ?
C7 Mo1 C5 C4 . . . . 106.2(3) ?
C6 Mo1 C5 C4 . . . . -113.5(3) ?
C3 Mo1 C5 C4 . . . . -37.9(3) ?
C2 Mo1 C5 C4 . . . . -79.4(3) ?
C1 Mo1 C5 C4 . . . . -116.2(4) ?
P1 Mo1 C5 C4 . . . . 23.3(3) ?
C7 Mo1 C6 O1 . . . . -146(3) ?
C3 Mo1 C6 O1 . . . . 12(3) ?
C4 Mo1 C6 O1 . . . . 4(3) ?
C2 Mo1 C6 O1 . . . . 46(3) ?
C5 Mo1 C6 O1 . . . . 74(3) ?
C1 Mo1 C6 O1 . . . . 76(3) ?
P1 Mo1 C6 O1 . . . . -70(3) ?
C6 Mo1 C7 O2 . . . . 141(3) ?
C3 Mo1 C7 O2 . . . . -8(4) ?
C4 Mo1 C7 O2 . . . . -22(3) ?
C2 Mo1 C7 O2 . . . . -69(3) ?
C5 Mo1 C7 O2 . . . . -57(3) ?
C1 Mo1 C7 O2 . . . . -84(3) ?
P1 Mo1 C7 O2 . . . . 64(3) ?
C20 P1 C8 C9 . . . . -34.2(4) ?
C14 P1 C8 C9 . . . . -140.7(3) ?
Mo1 P1 C8 C9 . . . . 89.2(3) ?
C20 P1 C8 C13 . . . . 152.0(3) ?
C14 P1 C8 C13 . . . . 45.6(3) ?
Mo1 P1 C8 C13 . . . . -84.6(3) ?
C13 C8 C9 C10 . . . . 0.4(6) ?
P1 C8 C9 C10 . . . . -173.5(3) ?
C8 C9 C10 C11 . . . . 1.1(7) ?
C9 C10 C11 C12 . . . . -1.9(8) ?
C10 C11 C12 C13 . . . . 1.2(8) ?
C11 C12 C13 C8 . . . . 0.3(7) ?
C9 C8 C13 C12 . . . . -1.1(6) ?
P1 C8 C13 C12 . . . . 172.9(3) ?
C8 P1 C14 C15 . . . . -149.5(3) ?
C20 P1 C14 C15 . . . . 101.8(3) ?
Mo1 P1 C14 C15 . . . . -22.8(3) ?
C8 P1 C14 C19 . . . . 32.1(3) ?
C20 P1 C14 C19 . . . . -76.6(3) ?
Mo1 P1 C14 C19 . . . . 158.9(3) ?
C19 C14 C15 C16 . . . . -0.5(6) ?
P1 C14 C15 C16 . . . . -179.0(3) ?
C14 C15 C16 C17 . . . . 0.0(6) ?
C15 C16 C17 C18 . . . . 0.7(7) ?
C16 C17 C18 C19 . . . . -1.0(7) ?
C17 C18 C19 C14 . . . . 0.4(6) ?
C15 C14 C19 C18 . . . . 0.3(6) ?
P1 C14 C19 C18 . . . . 178.7(3) ?
C8 P1 C20 C21 . . . . -58.2(3) ?
C14 P1 C20 C21 . . . . 48.1(4) ?
Mo1 P1 C20 C21 . . . . 177.3(3) ?
P1 C20 C21 C22 . . . . -175.1(3) ?
C20 C21 C22 C23 . . . . 173.3(4) ?
C21 C22 C23 C24 . . . . -175.5(4) ?
C22 C23 C24 C25 . . . . -178.8(4) ?
C23 C24 C25 C26 . . . . -60.4(6) ?
C24 C25 C26 C27 . . . . -57.7(7) ?
C25 C26 C27 C28 . . . . -58.8(7) ?
C26 C27 C28 C29 . . . . 118.3(9) ?
C36 Mo2 P2 C43 . . . . -164.23(18) ?
C35 Mo2 P2 C43 . . . . -56.88(17) ?
C33 Mo2 P2 C43 . . . . 91.94(17) ?
C32 Mo2 P2 C43 . . . . 56.93(17) ?
C34 Mo2 P2 C43 . . . . 102.02(18) ?
C30 Mo2 P2 C43 . . . . 60.8(2) ?
C31 Mo2 P2 C43 . . . . 36.68(17) ?
C36 Mo2 P2 C37 . . . . 76.37(18) ?
C35 Mo2 P2 C37 . . . . -176.29(17) ?
C33 Mo2 P2 C37 . . . . -27.47(17) ?
C32 Mo2 P2 C37 . . . . -62.47(17) ?
C34 Mo2 P2 C37 . . . . -17.38(19) ?
C30 Mo2 P2 C37 . . . . -58.6(2) ?
C31 Mo2 P2 C37 . . . . -82.73(18) ?
C36 Mo2 P2 C49 . . . . -39.88(19) ?
C35 Mo2 P2 C49 . . . . 67.47(18) ?
C33 Mo2 P2 C49 . . . . -143.71(18) ?
C32 Mo2 P2 C49 . . . . -178.71(18) ?
C34 Mo2 P2 C49 . . . . -133.63(19) ?
C30 Mo2 P2 C49 . . . . -174.9(2) ?
C31 Mo2 P2 C49 . . . . 161.03(18) ?
C36 Mo2 C30 C31 . . . . -164.4(2) ?
C35 Mo2 C30 C31 . . . . 64.5(3) ?
C33 Mo2 C30 C31 . . . . -79.6(2) ?
C32 Mo2 C30 C31 . . . . -37.5(2) ?
C34 Mo2 C30 C31 . . . . -117.2(3) ?
P2 Mo2 C30 C31 . . . . -42.0(3) ?
C36 Mo2 C30 C34 . . . . -47.2(3) ?
C35 Mo2 C30 C34 . . . . -178.3(2) ?
C33 Mo2 C30 C34 . . . . 37.5(2) ?
C32 Mo2 C30 C34 . . . . 79.7(2) ?
C31 Mo2 C30 C34 . . . . 117.2(3) ?
P2 Mo2 C30 C34 . . . . 75.2(3) ?
C34 C30 C31 C32 . . . . -0.7(4) ?
Mo2 C30 C31 C32 . . . . 62.5(2) ?
C34 C30 C31 Mo2 . . . . -63.1(3) ?
C36 Mo2 C31 C30 . . . . 33.4(4) ?
C35 Mo2 C31 C30 . . . . -124.0(2) ?
C33 Mo2 C31 C30 . . . . 78.2(2) ?
C32 Mo2 C31 C30 . . . . 116.1(3) ?
C34 Mo2 C31 C30 . . . . 36.8(2) ?
P2 Mo2 C31 C30 . . . . 153.0(2) ?
C36 Mo2 C31 C32 . . . . -82.8(4) ?
C35 Mo2 C31 C32 . . . . 119.9(2) ?
C33 Mo2 C31 C32 . . . . -37.9(2) ?
C34 Mo2 C31 C32 . . . . -79.4(2) ?
C30 Mo2 C31 C32 . . . . -116.1(3) ?
P2 Mo2 C31 C32 . . . . 36.9(2) ?
C30 C31 C32 C33 . . . . 0.9(4) ?
Mo2 C31 C32 C33 . . . . 64.8(2) ?
C30 C31 C32 Mo2 . . . . -63.9(2) ?
C36 Mo2 C32 C31 . . . . 144.6(2) ?
C35 Mo2 C32 C31 . . . . -68.5(2) ?
C33 Mo2 C32 C31 . . . . 115.5(3) ?
C34 Mo2 C32 C31 . . . . 78.1(2) ?
C30 Mo2 C32 C31 . . . . 36.9(2) ?
P2 Mo2 C32 C31 . . . . -146.0(2) ?
C36 Mo2 C32 C33 . . . . 29.1(3) ?
C35 Mo2 C32 C33 . . . . 176.0(2) ?
C34 Mo2 C32 C33 . . . . -37.4(2) ?
C30 Mo2 C32 C33 . . . . -78.6(2) ?
C31 Mo2 C32 C33 . . . . -115.5(3) ?
P2 Mo2 C32 C33 . . . . 98.5(2) ?
C31 C32 C33 C34 . . . . -0.8(4) ?
Mo2 C32 C33 C34 . . . . 65.5(3) ?
C31 C32 C33 Mo2 . . . . -66.3(3) ?
C36 Mo2 C33 C34 . . . . 84.8(2) ?
C35 Mo2 C33 C34 . . . . -122.4(3) ?
C32 Mo2 C33 C34 . . . . -115.5(3) ?
C30 Mo2 C33 C34 . . . . -37.3(2) ?
C31 Mo2 C33 C34 . . . . -78.1(2) ?
P2 Mo2 C33 C34 . . . . 165.2(2) ?
C36 Mo2 C33 C32 . . . . -159.7(2) ?
C35 Mo2 C33 C32 . . . . -6.9(4) ?
C34 Mo2 C33 C32 . . . . 115.5(3) ?
C30 Mo2 C33 C32 . . . . 78.2(2) ?
C31 Mo2 C33 C32 . . . . 37.4(2) ?
P2 Mo2 C33 C32 . . . . -79.3(2) ?
C32 C33 C34 C30 . . . . 0.4(4) ?
Mo2 C33 C34 C30 . . . . 65.1(3) ?
C32 C33 C34 Mo2 . . . . -64.7(3) ?
C31 C30 C34 C33 . . . . 0.1(4) ?
Mo2 C30 C34 C33 . . . . -63.8(3) ?
C31 C30 C34 Mo2 . . . . 63.9(3) ?
C36 Mo2 C34 C33 . . . . -102.1(2) ?
C35 Mo2 C34 C33 . . . . 118.7(3) ?
C32 Mo2 C34 C33 . . . . 37.9(2) ?
C30 Mo2 C34 C33 . . . . 115.7(3) ?
C31 Mo2 C34 C33 . . . . 79.3(2) ?
P2 Mo2 C34 C33 . . . . -17.8(3) ?
C36 Mo2 C34 C30 . . . . 142.2(2) ?
C35 Mo2 C34 C30 . . . . 3.0(4) ?
C33 Mo2 C34 C30 . . . . -115.7(3) ?
C32 Mo2 C34 C30 . . . . -77.8(2) ?
C31 Mo2 C34 C30 . . . . -36.4(2) ?
P2 Mo2 C34 C30 . . . . -133.51(19) ?
C36 Mo2 C35 O3 . . . . 158(2) ?
C33 Mo2 C35 O3 . . . . 6(2) ?
C32 Mo2 C35 O3 . . . . 1(2) ?
C34 Mo2 C35 O3 . . . . -64(2) ?
C30 Mo2 C35 O3 . . . . -62(2) ?
C31 Mo2 C35 O3 . . . . -31(2) ?
P2 Mo2 C35 O3 . . . . 80(2) ?
C35 Mo2 C36 O4 . . . . -152(3) ?
C33 Mo2 C36 O4 . . . . 14(3) ?
C32 Mo2 C36 O4 . . . . -3(3) ?
C34 Mo2 C36 O4 . . . . 49(3) ?
C30 Mo2 C36 O4 . . . . 74(3) ?
C31 Mo2 C36 O4 . . . . 52(3) ?
P2 Mo2 C36 O4 . . . . -74(3) ?
C43 P2 C37 C42 . . . . -26.9(4) ?
C49 P2 C37 C42 . . . . -131.6(3) ?
Mo2 P2 C37 C42 . . . . 101.3(3) ?
C43 P2 C37 C38 . . . . 158.5(3) ?
C49 P2 C37 C38 . . . . 53.9(3) ?
Mo2 P2 C37 C38 . . . . -73.3(3) ?
C42 C37 C38 C39 . . . . 1.1(6) ?
P2 C37 C38 C39 . . . . 175.9(3) ?
C37 C38 C39 C40 . . . . 0.2(7) ?
C38 C39 C40 C41 . . . . -1.3(8) ?
C39 C40 C41 C42 . . . . 1.0(8) ?
C38 C37 C42 C41 . . . . -1.4(6) ?
P2 C37 C42 C41 . . . . -176.1(3) ?
C40 C41 C42 C37 . . . . 0.4(7) ?
C37 P2 C43 C48 . . . . -53.8(3) ?
C49 P2 C43 C48 . . . . 49.3(4) ?
Mo2 P2 C43 C48 . . . . -178.3(3) ?
C37 P2 C43 C44 . . . . 127.6(3) ?
C49 P2 C43 C44 . . . . -129.3(3) ?
Mo2 P2 C43 C44 . . . . 3.0(4) ?
C48 C43 C44 C45 . . . . 1.1(6) ?
P2 C43 C44 C45 . . . . 179.8(3) ?
C43 C44 C45 C46 . . . . -0.8(6) ?
C44 C45 C46 C47 . . . . 0.1(6) ?
C45 C46 C47 C48 . . . . 0.3(7) ?
C46 C47 C48 C43 . . . . 0.0(7) ?
C44 C43 C48 C47 . . . . -0.7(6) ?
P2 C43 C48 C47 . . . . -179.4(3) ?
C43 P2 C49 C50 . . . . 59.4(3) ?
C37 P2 C49 C50 . . . . 164.6(3) ?
Mo2 P2 C49 C50 . . . . -72.6(3) ?
P2 C49 C50 C51 . . . . 177.2(3) ?
C49 C50 C51 C52 . . . . 178.4(3) ?
C50 C51 C52 C53 . . . . 67.8(5) ?
C51 C52 C53 C54 . . . . 170.8(4) ?
C52 C53 C54 C55 . . . . -176.4(5) ?
C53 C54 C55 C56 . . . . -176.6(5) ?
C54 C55 C56 C57 . . . . -167.0(6) ?
C55 C56 C57 C58 . . . . -116.9(9) ?
C4S O1S C1S C2S . . . . 5.7(9) ?
O1S C1S C2S C3S . . . . -20.8(12) ?
C1S C2S C3S C4S . . . . 27.5(12) ?
C1S O1S C4S C3S . . . . 10.8(9) ?
C2S C3S C4S O1S . . . . -23.7(11) ?
C8S O2S C5S C6S . . . . -3.4(8) ?
O2S C5S C6S C7S . . . . 17.6(9) ?
C5S C6S C7S C8S . . . . -24.7(10) ?
C5S O2S C8S C7S . . . . -12.7(9) ?
C6S C7S C8S O2S . . . . 23.9(10) ?
